data_7155013
loop_
_publ_author_name
'Th\'eveau, Laure'
'Schneider, C\'edric'
'Querolle, Olivier'
'Meerpoel, Lieven'
'Levacher, Vincent'
'Hoarau, Christophe'

_publ_section_title
;
 Synthesis and orthogonal functionalization of
 oxazolo[5',4':4,5]pyrano[2,3-b]pyridine by intra- and intermolecular
 Pd-catalyzed direct C-H bond heteroarylation.
;
_journal_issue 13
_journal_name_full 'Organic &amp; biomolecular chemistry'
_journal_page_first 3459
_journal_page_last 3468
_journal_paper_doi 10.1039/c6ob00227g
_journal_volume 14
_journal_year 2016
_chemical_compound_source 'synthesis as described'
_chemical_formula_moiety 'C9 H5 Cl1 N2 O2'
_chemical_formula_sum 'C9 H5 Cl N2 O2'
_chemical_formula_weight 208.6
_space_group_IT_number 2
_symmetry_cell_setting triclinic
_symmetry_Int_Tables_number 2
_symmetry_space_group_name_Hall '-P 1'
_symmetry_space_group_name_H-M 'P -1'
_atom_sites_solution_hydrogens geom
_atom_sites_solution_primary direct
_atom_sites_solution_secondary difmap
_audit_conform_dict_location ftp://ftp.iucr.org/pub/cif_core.dic
_audit_conform_dict_name cif_core.dic
_audit_conform_dict_version 2.4
_audit_creation_date 2014-10-12T11:16:16-00:00
_audit_creation_method 'WinGX routine CIF_UPDATE'
_audit_update_record
;
2015-07-15 deposited with the CCDC.
2016-02-29 downloaded from the CCDC.
;
_cell_angle_alpha 82.132(3)
_cell_angle_beta 76.879(3)
_cell_angle_gamma 71.863(3)
_cell_formula_units_Z 2
_cell_length_a 6.6155(11)
_cell_length_b 7.0220(12)
_cell_length_c 9.6435(17)
_cell_measurement_reflns_used 0
_cell_measurement_temperature 293(2)
_cell_measurement_theta_max 0
_cell_measurement_theta_min 0
_cell_measurement_wavelength 0.71073
_cell_volume 413.54(12)
_computing_molecular_graphics 'Ortep-3 for Windows (Farrugia, 1997)'
_computing_publication_material 'WinGX publication routines (Farrugia, 1999)'
_computing_structure_refinement 'SHELXL-97 (Sheldrick, 2008)'
_diffrn_ambient_temperature 293(2)
_diffrn_measured_fraction_theta_full 0.984
_diffrn_measured_fraction_theta_max 0.984
_diffrn_measurement_device_type SMART
_diffrn_radiation_monochromator graphite
_diffrn_radiation_probe x-ray
_diffrn_radiation_type MoK\a
_diffrn_radiation_wavelength 0.71073
_diffrn_reflns_av_R_equivalents 0.0148
_diffrn_reflns_av_unetI/netI 0.0205
_diffrn_reflns_limit_h_max 8
_diffrn_reflns_limit_h_min -8
_diffrn_reflns_limit_k_max 8
_diffrn_reflns_limit_k_min -8
_diffrn_reflns_limit_l_max 12
_diffrn_reflns_limit_l_min -11
_diffrn_reflns_number 3312
_diffrn_reflns_theta_full 26.42
_diffrn_reflns_theta_max 26.42
_diffrn_reflns_theta_min 2.17
_exptl_absorpt_coefficient_mu 0.43
_exptl_absorpt_correction_type none
_exptl_crystal_colour colourless
_exptl_crystal_density_diffrn 1.675
_exptl_crystal_density_method 'not measured'
_exptl_crystal_description prism
_exptl_crystal_F_000 212
_exptl_crystal_size_max 0.2
_exptl_crystal_size_mid 0.1
_exptl_crystal_size_min 0.1
_refine_diff_density_max 0.421
_refine_diff_density_min -0.155
_refine_diff_density_rms 0.071
_refine_ls_extinction_method none
_refine_ls_goodness_of_fit_ref 1.07
_refine_ls_hydrogen_treatment constr
_refine_ls_matrix_type full
_refine_ls_number_parameters 127
_refine_ls_number_reflns 1664
_refine_ls_number_restraints 0
_refine_ls_restrained_S_all 1.07
_refine_ls_R_factor_all 0.059
_refine_ls_R_factor_gt 0.0488
_refine_ls_shift/su_max 0
_refine_ls_shift/su_mean 0
_refine_ls_structure_factor_coef Fsqd
_refine_ls_weighting_details 'calc w=1/[\s^2^(Fo^2^)+(0.0888P)^2^+0.1314P] where P=(Fo^2^+2Fc^2^)/3'
_refine_ls_weighting_scheme calc
_refine_ls_wR_factor_gt 0.1415
_refine_ls_wR_factor_ref 0.1483
_reflns_number_gt 1331
_reflns_number_total 1664
_reflns_threshold_expression >2\s(I)
_cod_data_source_file c6ob00227g2.cif
_cod_data_source_block sc822
_cod_depositor_comments 'Adding full bibliography for 7155012--7155013.cif.'
_cod_database_code 7155013

loop_
_symmetry_equiv_pos_as_xyz
'x, y, z'
'-x, -y, -z'

loop_
_atom_site_label
_atom_site_type_symbol
_atom_site_fract_x
_atom_site_fract_y
_atom_site_fract_z
_atom_site_U_iso_or_equiv
_atom_site_adp_type
_atom_site_occupancy
_atom_site_symmetry_multiplicity
_atom_site_calc_flag
_atom_site_refinement_flags
C1 C 0.1103(4) 0.1225(4) 0.8358(2) 0.0492(6) Uani 1 1 d .
H1 H 0.1896 0.0823 0.9083 0.059 Uiso 1 1 calc R
C2 C -0.1436(4) 0.2133(3) 0.7262(2) 0.0391(5) Uani 1 1 d .
C3 C -0.3591(4) 0.2732(4) 0.6898(3) 0.0494(6) Uani 1 1 d .
H3A H -0.4395 0.182 0.7406 0.059 Uiso 1 1 calc R
H3B H -0.438 0.4073 0.7195 0.059 Uiso 1 1 calc R
C4 C -0.1635(3) 0.2828(3) 0.4407(2) 0.0374(5) Uani 1 1 d .
C5 C 0.0407(3) 0.2453(3) 0.4774(2) 0.0357(5) Uani 1 1 d .
C6 C 0.0358(3) 0.2023(3) 0.6280(2) 0.0369(5) Uani 1 1 d .
C7 C 0.2160(4) 0.2493(3) 0.3694(2) 0.0422(5) Uani 1 1 d .
H7 H 0.3537 0.2253 0.3886 0.051 Uiso 1 1 calc R
C8 C 0.1803(4) 0.2900(4) 0.2322(3) 0.0464(6) Uani 1 1 d .
C9 C -0.0240(5) 0.3263(4) 0.2056(3) 0.0519(6) Uani 1 1 d .
H9 H -0.0436 0.355 0.1117 0.062 Uiso 1 1 calc R
Cl1 Cl 0.39519(13) 0.29211(13) 0.09078(7) 0.0679(3) Uani 1 1 d .
N1 N -0.0881(3) 0.1604(3) 0.86099(19) 0.0440(5) Uani 1 1 d .
N2 N -0.1968(3) 0.3220(3) 0.3095(2) 0.0496(5) Uani 1 1 d .
O1 O 0.2093(2) 0.1424(3) 0.69563(16) 0.0448(4) Uani 1 1 d .
O2 O -0.3433(3) 0.2709(3) 0.53855(19) 0.0552(5) Uani 1 1 d .

loop_
_atom_site_aniso_label
_atom_site_aniso_U_11
_atom_site_aniso_U_22
_atom_site_aniso_U_33
_atom_site_aniso_U_23
_atom_site_aniso_U_13
_atom_site_aniso_U_12
C1 0.0554(16) 0.0664(16) 0.0308(11) 0.0053(10) -0.0171(10) -0.0225(12)
C2 0.0393(12) 0.0368(12) 0.0415(12) -0.0026(9) -0.0096(9) -0.0104(9)
C3 0.0415(13) 0.0592(16) 0.0450(14) -0.0031(11) -0.0089(10) -0.0109(11)
C4 0.0346(11) 0.0360(11) 0.0402(12) -0.0042(9) -0.0112(9) -0.0049(9)
C5 0.0376(11) 0.0306(11) 0.0401(12) -0.0033(8) -0.0113(9) -0.0087(8)
C6 0.0350(11) 0.0369(11) 0.0428(12) -0.0014(9) -0.0153(9) -0.0111(9)
C7 0.0415(13) 0.0428(13) 0.0427(13) -0.0023(9) -0.0080(10) -0.0135(10)
C8 0.0525(14) 0.0412(13) 0.0429(13) -0.0056(10) -0.0049(10) -0.0123(11)
C9 0.0673(17) 0.0481(15) 0.0376(13) -0.0039(10) -0.0167(12) -0.0080(12)
Cl1 0.0745(5) 0.0894(6) 0.0374(4) -0.0044(3) 0.0020(3) -0.0299(4)
N1 0.0502(12) 0.0520(12) 0.0278(9) 0.0011(8) -0.0086(8) -0.0130(9)
N2 0.0496(12) 0.0523(12) 0.0441(12) -0.0048(9) -0.0197(9) -0.0026(9)
O1 0.0352(9) 0.0639(11) 0.0384(9) 0.0018(7) -0.0140(7) -0.0162(7)
O2 0.0353(9) 0.0835(13) 0.0482(10) -0.0041(9) -0.0146(7) -0.0149(8)

loop_
_atom_type_symbol
_atom_type_description
_atom_type_scat_dispersion_real
_atom_type_scat_dispersion_imag
_atom_type_scat_source
C C 0.0033 0.0016 'International Tables Vol C Tables 4.2.6.8 and 6.1.1.4'
H H 0 0 'International Tables Vol C Tables 4.2.6.8 and 6.1.1.4'
Cl Cl 0.1484 0.1585 'International Tables Vol C Tables 4.2.6.8 and 6.1.1.4'
N N 0.0061 0.0033 'International Tables Vol C Tables 4.2.6.8 and 6.1.1.4'
O O 0.0106 0.006 'International Tables Vol C Tables 4.2.6.8 and 6.1.1.4'

loop_
_geom_angle_atom_site_label_1
_geom_angle_atom_site_label_2
_geom_angle_atom_site_label_3
_geom_angle
N1 C1 O1 116.8(2)
N1 C1 H1 121.6
O1 C1 H1 121.6
C6 C2 N1 109.0(2)
C6 C2 C3 122.3(2)
N1 C2 C3 128.6(2)
O2 C3 C2 111.06(19)
O2 C3 H3A 109.4
C2 C3 H3A 109.4
O2 C3 H3B 109.4
C2 C3 H3B 109.4
H3A C3 H3B 108
N2 C4 O2 113.39(19)
N2 C4 C5 123.9(2)
O2 C4 C5 122.6(2)
C7 C5 C4 118.3(2)
C7 C5 C6 128.4(2)
C4 C5 C6 113.29(19)
C2 C6 O1 108.21(19)
C2 C6 C5 124.4(2)
O1 C6 C5 127.35(19)
C8 C7 C5 117.6(2)
C8 C7 H7 121.2
C5 C7 H7 121.2
C7 C8 C9 120.5(2)
C7 C8 Cl1 119.9(2)
C9 C8 Cl1 119.5(2)
N2 C9 C8 122.7(2)
N2 C9 H9 118.6
C8 C9 H9 118.6
C1 N1 C2 103.96(19)
C4 N2 C9 117.0(2)
C1 O1 C6 101.97(17)
C4 O2 C3 123.00(18)

loop_
_geom_bond_atom_site_label_1
_geom_bond_atom_site_label_2
_geom_bond_distance
C1 N1 1.228(3)
C1 O1 1.370(3)
C1 H1 0.93
C2 C6 1.329(3)
C2 N1 1.401(3)
C2 C3 1.465(3)
C3 O2 1.440(3)
C3 H3A 0.97
C3 H3B 0.97
C4 N2 1.311(3)
C4 O2 1.358(3)
C4 C5 1.411(3)
C5 C7 1.377(3)
C5 C6 1.437(3)
C6 O1 1.373(3)
C7 C8 1.372(3)
C7 H7 0.93
C8 C9 1.372(4)
C8 Cl1 1.735(3)
C9 N2 1.344(3)
C9 H9 0.93

loop_
_geom_torsion_atom_site_label_1
_geom_torsion_atom_site_label_2
_geom_torsion_atom_site_label_3
_geom_torsion_atom_site_label_4
_geom_torsion
C6 C2 C3 O2 13.4(3)
N1 C2 C3 O2 -166.8(2)
N2 C4 C5 C7 -0.2(3)
O2 C4 C5 C7 176.1(2)
N2 C4 C5 C6 -178.8(2)
O2 C4 C5 C6 -2.5(3)
N1 C2 C6 O1 0.2(3)
C3 C2 C6 O1 -180.0(2)
N1 C2 C6 C5 179.65(19)
C3 C2 C6 C5 -0.5(4)
C7 C5 C6 C2 175.9(2)
C4 C5 C6 C2 -5.7(3)
C7 C5 C6 O1 -4.8(4)
C4 C5 C6 O1 173.7(2)
C4 C5 C7 C8 0.1(3)
C6 C5 C7 C8 178.5(2)
C5 C7 C8 C9 0.4(4)
C5 C7 C8 Cl1 -178.64(16)
C7 C8 C9 N2 -0.8(4)
Cl1 C8 C9 N2 178.26(19)
O1 C1 N1 C2 0.2(3)
C6 C2 N1 C1 -0.3(3)
C3 C2 N1 C1 179.9(2)
O2 C4 N2 C9 -176.77(19)
C5 C4 N2 C9 -0.1(3)
C8 C9 N2 C4 0.6(4)
N1 C1 O1 C6 -0.1(3)
C2 C6 O1 C1 0.0(2)
C5 C6 O1 C1 -179.5(2)
N2 C4 O2 C3 -166.0(2)
C5 C4 O2 C3 17.3(3)
C2 C3 O2 C4 -21.6(3)
